data_1536902
loop_
_publ_author_name
'Kortz, U.'

_publ_section_title
;
 Rare-Earth Substituted Polyoxoanions: [{La (C H3 C O O) (H2 O)2(a2-P2 W17
 O61)}2]16- and [{Nd (H2 O)3 (a2-P2 W17 O61)}2]14-
;
_journal_name_full 'Journal of Cluster Science'
_journal_page_first 205
_journal_page_last 214
_journal_volume 14
_journal_year 2003
_chemical_formula_sum 'C2 H7 K7.5 La O83 P2 W17'
_chemical_name_systematic 'La (C H3 C O O) (H2 O)2 (P2 W17 O61) O18 K7.5'
_space_group_IT_number 2
_symmetry_space_group_name_Hall '-P 1'
_symmetry_space_group_name_H-M 'P -1'
_cell_angle_alpha 84.2
_cell_angle_beta 81.23
_cell_angle_gamma 61.65
_cell_formula_units_Z 2
_cell_length_a 12.3863
_cell_length_b 12.8934
_cell_length_c 31.7285
_cell_volume 4404.830
_citation_journal_id_ASTM JCSCEB
_cod_data_source_file Kortz_JCSCEB_2003_847.cif
_cod_data_source_block C2H7K7.5La1O83P2W17
_cod_original_cell_volume 4404.83
_cod_original_formula_sum 'C2 H7 K7.5 La1 O83 P2 W17'
_cod_database_code 1536902

loop_
_symmetry_equiv_pos_as_xyz
x,y,z
-x,-y,-z

loop_
_atom_site_label
_atom_site_type_symbol
_atom_site_fract_x
_atom_site_fract_y
_atom_site_fract_z
_atom_site_occupancy
_atom_site_U_iso_or_equiv
O27 O-2 0.9736 0.0117 0.2421 1 0.0
O74 O-2 0.033 1.021 0.4363 1 0.0
W12 W+6 0.5634 0.43612 0.15652 1 0.0
O16 O-2 0.7701 0.0779 0.3816 1 0.0
O55 O-2 0.4688 0.7575 0.1392 1 0.0
O70 O-2 0.267 1.105 0.386 1 0.0
K3 K+1 0.4337 1.0709 0.31193 1 0.0
O51 O-2 0.4198 0.5825 0.1663 1 0.0
O48 O-2 0.7328 0.326 0.1546 1 0.0
O21 O-2 1.0184 0.4592 0.2788 1 0.0
O64 O-2 1.2303 0.5081 0.2399 1 0.0
K11 K+1 0.473 0.808 0.5302 0.5 0.0
K6 K+1 1.2491 0.1327 0.0802 0.25 0.0
O13 O-2 0.9101 0.4907 0.358 1 0.0
O7 O-2 0.6207 0.5614 0.1869 1 0.0
W7 W+6 0.43037 0.58092 0.31229 1 0.0
O9 O-2 0.7831 0.4236 0.4237 1 0.0
O79 O-2 1.068 0.798 -0.0217 0.5 0.0
O41 O-2 1.0055 0.5616 0.1879 1 0.0
W2 W+6 0.75076 0.21642 0.36575 1 0.0
O69 O-2 0.029 0.898 0.3399 1 0.0
W3 W+6 0.9089 0.59557 0.31036 1 0.0
O5 O-2 0.7411 0.6652 0.2018 1 0.0
W5 W+6 0.91804 0.15802 0.25367 1 0.0
O84 O-2 0.722 1.132 0.0863 0.5 0.0
O22 O-2 0.7586 0.7208 0.3347 1 0.0
O31 O-2 0.4328 0.4401 0.2944 1 0.0
O18 O-2 0.8764 0.1523 0.3104 1 0.0
O28 O-2 0.7467 0.2251 0.2454 1 0.0
O2 O-2 0.8666 0.3528 0.2661 1 0.0
O57 O-2 0.5885 0.8662 0.1542 1 0.0
O61 O-2 0.7231 0.4817 0.0194 1 0.0
O66 O-2 1.143 0.364 0.0404 1 0.0
O8 O-2 0.7317 0.6271 0.127 1 0.0
O45 O-2 1.0505 0.3003 0.131 1 0.0
La1 La+3 0.55507 0.50912 0.43175 1 0.0
O82 O-2 0.981 -0.075 0.0768 0.5 0.0
K5 K+1 1.2857 0.1622 0.0866 0.75 0.0
O58 O-2 0.9824 0.7078 0.0527 1 0.0
O76 O-2 0.812 0.667 0.4305 1 0.0
O46 O-2 0.9944 0.527 0.111 1 0.0
O37 O-2 0.6118 0.6309 0.3774 1 0.0
O63 O-2 0.4705 0.9355 0.0803 1 0.0
O10 O-2 1.0347 0.2993 0.4137 1 0.0
O75 O-2 1.2 0.642 0.1283 1 0.0
K2 K+1 0.1059 0.7677 0.26829 1 0.0
O11 O-2 0.3769 0.4557 0.4416 1 0.0
O14 O-2 1.0252 0.2811 0.3285 1 0.0
K10 K+1 0.8408 0.847 0.3793 0.5 0.0
O12 O-2 0.8921 0.2107 0.3875 1 0.0
O30 O-2 0.524 0.2151 0.2665 1 0.0
O20 O-2 1.0105 0.6346 0.3262 1 0.0
O67 O-2 0.284 0.949 0.2927 1 0.0
P2 P+5 0.7377 0.5755 0.17351 1 0.0
O68 O-2 1.445 0.187 0.0211 1 0.0
O87 O-2 0.3554 0.7067 0.4378 1 0.0
O25 O-2 1.0708 0.1574 0.2572 1 0.0
O39 O-2 0.6104 0.8052 0.273 1 0.0
O78 O-2 1.239 -0.121 0.0924 0.5 0.0
O72 O-2 0.769 0.069 0.1756 1 0.0
O29 O-2 0.9394 0.2101 0.1932 1 0.0
W4 W+6 1.07542 0.29502 0.27309 1 0.0
O80 O-2 0.334 1.046 0.5078 0.5 0.0
C1 C+4 0.218 0.803 0.501 1 0.0
O47 O-2 0.9546 0.1581 0.1103 1 0.0
O85 O-2 0.4 0.292 0.3778 0.5 0.0
O4 O-2 0.7649 0.3831 0.3409 1 0.0
O86 O-2 0.3973 0.6093 0.4991 1 0.0
O44 O-2 1.2112 0.382 0.142 1 0.0
O73 O-2 1.131 0.679 0.4047 1 0.0
K8 K+1 1.341 0.4209 0.0653 0.5 0.0
O59 O-2 0.8487 0.586 0.0491 1 0.0
W10 W+6 1.06118 0.41887 0.15926 1 0.0
O26 O-2 1.078 0.3364 0.2108 1 0.0
O71 O-2 1.495 0.12 0.1267 1 0.0
O54 O-2 0.4728 0.8009 0.2166 1 0.0
O40 O-2 0.9962 0.7798 0.1968 1 0.0
O24 O-2 1.2315 0.2394 0.2733 1 0.0
W15 W+6 0.88536 0.67163 0.08679 1 0.0
O33 O-2 0.4789 0.5205 0.3618 1 0.0
O19 O-2 0.6401 0.2583 0.3234 1 0.0
W13 W+6 0.41288 0.70565 0.19688 1 0.0
P1 P+5 0.7558 0.4373 0.29557 1 0.0
O60 O-2 0.7297 0.7998 0.0779 1 0.0
O53 O-2 0.2592 0.8019 0.1978 1 0.0
W9 W+6 0.89585 0.72206 0.19809 1 0.0
W16 W+6 0.7276 0.53184 0.06676 1 0.0
O23 O-2 0.8833 0.6845 0.2566 1 0.0
W6 W+6 0.58083 0.31253 0.26946 1 0.0
W11 W+6 0.90368 0.28185 0.13988 1 0.0
O56 O-2 0.4901 1.0052 0.2246 1 0.0
K4 K+1 1.0533 -0.0512 0.1554 1 0.0
W8 W+6 0.59985 0.72639 0.33293 1 0.0
O50 O-2 0.5041 0.3591 0.1353 1 0.0
W14 W+6 0.58758 0.85846 0.21801 1 0.0
O1 O-2 0.7547 0.5565 0.2958 1 0.0
O34 O-2 0.2739 0.6656 0.3258 1 0.0
C2 C+4 0.33 0.7007 0.4775 1 0.0
O83 O-2 0.68 1.002 0.0277 0.5 0.0
O81 O-2 0.736 0.957 0.3013 0.5 0.0
O17 O-2 0.6129 0.6382 0.4699 1 0.0
O3 O-2 0.6353 0.4543 0.2812 1 0.0
O36 O-2 0.4126 0.6297 0.2479 1 0.0
O42 O-2 0.7426 0.8629 0.2068 1 0.0
O32 O-2 0.5467 0.3876 0.2143 1 0.0
K1 K+1 1.3845 0.2553 0.1978 1 0.0
O38 O-2 0.5035 0.8625 0.3552 1 0.0
O35 O-2 0.4902 0.6929 0.3082 1 0.0
O62 O-2 0.604 0.6939 0.064 1 0.0
O77 O-2 0.619 0.85 0.562 1 0.0
O6 O-2 0.8532 0.4581 0.1743 1 0.0
K9 K+1 0.238 0.8841 0.3769 0.5 0.0
O15 O-2 0.6407 0.3031 0.4068 1 0.0
W1 W+6 0.91017 0.35028 0.38494 1 0.0
W17 W+6 0.57093 0.80814 0.10617 1 0.0
O49 O-2 0.8466 0.3971 0.0923 1 0.0
O43 O-2 0.882 0.7379 0.1379 1 0.0
K7 K+1 1.2425 0.5109 0.0669 0.5 0.0
O52 O-2 0.608 0.5033 0.1041 1 0.0
O65 O-2 1.246 0.064 0.1712 1 0.0
